data_7243055
loop_
_publ_author_name
'Saget, Rapha\"el'
'Jaunky, Piotr'
'Du\~nach, Elisabet'

_publ_section_title
;
 Bi(OTf)3-catalysed intramolecular cyclisation of unsaturated acetals
;
_journal_issue 34
_journal_name_full 'RSC Advances'
_journal_page_first 21066
_journal_page_last 21072
_journal_paper_doi 10.1039/D1RA03686F
_journal_volume 11
_journal_year 2021
_chemical_formula_moiety 'C15 H24 O5'
_chemical_formula_sum 'C15 H24 O5'
_chemical_formula_weight 284.34
_chemical_name_common 'cyclic diester'
_chemical_name_systematic 2c
_space_group_crystal_system monoclinic
_space_group_IT_number 14
_space_group_name_Hall '-P 2ybc'
_space_group_name_H-M_alt 'P 1 21/c 1'
_atom_sites_solution_hydrogens geom
_atom_sites_solution_primary dual
_audit_creation_date 2021-02-09
_audit_creation_method
;
Olex2 1.3
(compiled 2020.11.12 svn.r5f609507 for OlexSys, GUI svn.r6226)
;
_audit_update_record
;
2021-05-17 deposited with the CCDC.	2021-06-07 downloaded from the CCDC.
;
_cell_angle_alpha 90
_cell_angle_beta 93.7100(10)
_cell_angle_gamma 90
_cell_formula_units_Z 4
_cell_length_a 16.7684(2)
_cell_length_b 7.58720(10)
_cell_length_c 12.5827(2)
_cell_measurement_reflns_used 15263
_cell_measurement_temperature 295
_cell_measurement_theta_max 72.7540
_cell_measurement_theta_min 2.5720
_cell_volume 1597.48(4)
_computing_cell_refinement 'CrysAlisPro 1.171.41.95a (Rigaku OD, 2021)'
_computing_data_collection 'CrysAlisPro 1.171.41.95a (Rigaku OD, 2021)'
_computing_data_reduction 'CrysAlisPro 1.171.41.95a (Rigaku OD, 2021)'
_computing_molecular_graphics 'Olex2 1.3 (Dolomanov et al., 2009)'
_computing_publication_material 'Olex2 1.3 (Dolomanov et al., 2009)'
_computing_structure_refinement 'SHELXL 2018/3 (Sheldrick, 2015)'
_computing_structure_solution 'SHELXT 2018/2 (Sheldrick, 2018)'
_diffrn_ambient_temperature 295
_diffrn_detector 'CCD plate'
_diffrn_detector_area_resol_mean 5.3048
_diffrn_detector_type AtlasS2
_diffrn_measured_fraction_theta_full 1.000
_diffrn_measured_fraction_theta_max 0.996
_diffrn_measurement_details
;
List of Runs (angles in degrees, time in seconds):

  # Type    Start    End  Width  t~exp~   \w     \q     \k     \f   Frames
#--------------------------------------------------------------------------
  1  \w    -70.00  32.00   1.00    1.00    --  -40.54  65.00 -31.00  102
  2  \w   -113.00 -11.00   1.00    1.00    --  -40.54 -65.00-167.00  102
  3  \w    -32.00  70.00   1.00    1.00    --   40.54 -65.00-167.00  102
  4  \w     76.00 178.00   1.00    5.00    --  105.59  65.00 -31.00  102
  5  \w     33.00 135.00   1.00    5.00    --  105.59 -65.00-167.00  102
  6  \w     23.00  97.00   1.00    1.00    --   40.54-125.00-150.00   74
  7  \w     11.00 113.00   1.00    1.00    --   40.54  65.00 -31.00  102
  8  \w     23.00  97.00   1.00    1.00    --   40.54-125.00 120.00   74
  9  \w     16.00 115.00   1.00    1.00    --   40.54  38.00  90.00   99
 10  \w     32.00 118.00   1.00    5.00    --  105.59-125.00-150.00   86
 11  \w     76.00 178.00   1.00    5.00    --  105.59  61.00  90.00  102
 12  \w     80.00 178.00   1.00    5.00    --  105.59  45.00 -90.00   98
 13  \w     33.00 131.00   1.00    5.00    --  105.59 -45.00 -30.00   98
 14  \w     76.00 178.00   1.00    5.00    --  105.59  61.00  60.00  102
 15  \w     76.00 178.00   1.00    5.00    --  105.59  61.00  30.00  102
 16  \w     80.00 178.00   1.00    5.00    --  105.59  45.00 -60.00   98
 17  \w     80.00 178.00   1.00    5.00    --  105.59  45.00   0.00   98
 18  \w     77.00 178.00   1.00    5.00    --  105.59  30.00 120.00  101
 19  \w     80.00 178.00   1.00    5.00    --  105.59  45.00  90.00   98
 20  \w     94.00 178.00   1.00    5.00    --  105.59 125.00-120.00   84
 21  \w   -113.00 -12.00   1.00    1.00    --  -40.54 -57.00 -30.00  101
 22  \w    -65.00  34.00   1.00    1.00    --  -40.54  38.00  90.00   99
 23  \w   -117.00  -8.00   1.00    1.00    --  -40.54 -77.00 -60.00  109
 24  \w      8.00 117.00   1.00    1.00    --   40.54  77.00 120.00  109
 25  \w      1.00  81.00   1.00    1.00    --   40.54 -99.00  30.00   80
 26  \w      8.00 117.00   1.00    1.00    --   40.54  77.00-150.00  109
 27  \w     80.00 178.00   1.00    5.00    --  105.59  45.00-180.00   98
 28  \w     76.00 178.00   1.00    5.00    --  105.59  61.00-180.00  102
 29  \w     76.00 178.00   1.00    5.00    --  105.59  61.00 -60.00  102
 30  \w     76.00 178.00   1.00    5.00    --  105.59  61.00-120.00  102
 31  \w     73.00 178.00   1.00    5.00    --  105.59  77.00 120.00  105
 32  \w     76.00 178.00   1.00    5.00    --  105.59  61.00-150.00  102
 33  \w     23.00 109.00   1.00    5.00    --  105.59 -94.00   0.00   86
;
_diffrn_measurement_device 'four-circle diffractometer'
_diffrn_measurement_device_type 'SuperNova, Dual, Cu at home/near, AtlasS2'
_diffrn_measurement_method '\w scans'
_diffrn_orient_matrix_type 'CrysAlisPro convention (1999,Acta A55,543-557)'
_diffrn_orient_matrix_UB_11 0.0876795000
_diffrn_orient_matrix_UB_12 0.0327538000
_diffrn_orient_matrix_UB_13 0.0392654000
_diffrn_orient_matrix_UB_21 0.0048898000
_diffrn_orient_matrix_UB_22 0.1518246000
_diffrn_orient_matrix_UB_23 -0.0806226000
_diffrn_orient_matrix_UB_31 -0.0276337000
_diffrn_orient_matrix_UB_32 0.1308561000
_diffrn_orient_matrix_UB_33 0.0837087000
_diffrn_radiation_monochromator mirror
_diffrn_radiation_probe x-ray
_diffrn_radiation_type 'Cu K\a'
_diffrn_radiation_wavelength 1.54184
_diffrn_reflns_av_R_equivalents 0.0326
_diffrn_reflns_av_unetI/netI 0.0126
_diffrn_reflns_Laue_measured_fraction_full 1.000
_diffrn_reflns_Laue_measured_fraction_max 0.996
_diffrn_reflns_limit_h_max 20
_diffrn_reflns_limit_h_min -20
_diffrn_reflns_limit_k_max 9
_diffrn_reflns_limit_k_min -9
_diffrn_reflns_limit_l_max 15
_diffrn_reflns_limit_l_min -15
_diffrn_reflns_number 29075
_diffrn_reflns_point_group_measured_fraction_full 1.000
_diffrn_reflns_point_group_measured_fraction_max 0.996
_diffrn_reflns_theta_full 67.684
_diffrn_reflns_theta_max 72.838
_diffrn_reflns_theta_min 2.641
_diffrn_source 'micro-focus sealed X-ray tube'
_diffrn_source_type 'SuperNova (Cu) X-ray Source'
_exptl_absorpt_coefficient_mu 0.722
_exptl_absorpt_correction_T_max 1.00000
_exptl_absorpt_correction_T_min 0.70548
_exptl_absorpt_correction_type multi-scan
_exptl_absorpt_process_details
;
CrysAlisPro 1.171.41.95a (Rigaku Oxford Diffraction, 2021)
Empirical absorption correction using spherical harmonics,
implemented in SCALE3 ABSPACK scaling algorithm.
;
_exptl_crystal_colour colourless
_exptl_crystal_colour_primary colourless
_exptl_crystal_density_diffrn 1.182
_exptl_crystal_description prism
_exptl_crystal_F_000 616
_exptl_crystal_recrystallization_method 'Re-crystallisation from solvent: cyclohexane'
_exptl_crystal_size_max 0.28
_exptl_crystal_size_mid 0.22
_exptl_crystal_size_min 0.12
_refine_diff_density_max 0.384
_refine_diff_density_min -0.261
_refine_diff_density_rms 0.040
_refine_ls_extinction_method none
_refine_ls_goodness_of_fit_ref 1.076
_refine_ls_hydrogen_treatment constr
_refine_ls_matrix_type full
_refine_ls_number_parameters 186
_refine_ls_number_reflns 3175
_refine_ls_number_restraints 0
_refine_ls_restrained_S_all 1.076
_refine_ls_R_factor_all 0.0557
_refine_ls_R_factor_gt 0.0520
_refine_ls_shift/su_max 0.001
_refine_ls_shift/su_mean 0.000
_refine_ls_structure_factor_coef Fsqd
_refine_ls_weighting_details 'w=1/[\s^2^(Fo^2^)+(0.0837P)^2^+0.3904P] where P=(Fo^2^+2Fc^2^)/3'
_refine_ls_weighting_scheme calc
_refine_ls_wR_factor_gt 0.1507
_refine_ls_wR_factor_ref 0.1562
_reflns_Friedel_coverage 0.000
_reflns_number_gt 2864
_reflns_number_total 3175
_reflns_threshold_expression 'I > 2\s(I)'
_cod_data_source_file d1ra03686f2.cif
_cod_data_source_block ref2c
_cod_database_code 7243055
_shelx_shelxl_version_number 2018/3
_shelx_space_group_comment
;
The symmetry employed for this shelxl refinement is uniquely defined
by the following loop, which should always be used as a source of
symmetry information in preference to the above space-group names.
They are only intended as comments.
;
_shelx_estimated_absorpt_t_max 0.918
_shelx_estimated_absorpt_t_min 0.823
_reflns_odcompleteness_completeness 100.00
_reflns_odcompleteness_iscentric 1
_reflns_odcompleteness_theta 66.97
_olex2_refinement_description
;
1. Fixed Uiso
 At 1.2 times of:
  All C(H) groups, All C(H,H) groups
 At 1.5 times of:
  All C(H,H,H) groups
2.a Ternary CH refined with riding coordinates:
 C6(H6)
2.b Secondary CH2 refined with riding coordinates:
 C2(H2A,H2B), C3(H3A,H3B), C5(H5A,H5B)
2.c X=CH2 refined with riding coordinates:
 C11(H11A,H11B)
2.d Idealised Me refined as rotating group:
 C7(H7A,H7B,H7C), C8(H8A,H8B,H8C), C10(H10A,H10B,H10C), C13(H13A,H13B,H13C),
 C15(H15A,H15B,H15C)
;
_olex2_submission_special_instructions 'No special instructions were received'
_oxdiff_exptl_absorpt_empirical_details
;
Empirical correction (ABSPACK) includes:
- Absorption correction using spherical harmonics
- Frame scaling
- Detector area scaling
;
_oxdiff_exptl_absorpt_empirical_full_max 1.439
_oxdiff_exptl_absorpt_empirical_full_min 0.755

loop_
_space_group_symop_operation_xyz
'x, y, z'
'-x, y+1/2, -z+1/2'
'-x, -y, -z'
'x, -y-1/2, z-1/2'

loop_
_atom_site_label
_atom_site_type_symbol
_atom_site_fract_x
_atom_site_fract_y
_atom_site_fract_z
_atom_site_U_iso_or_equiv
_atom_site_adp_type
_atom_site_occupancy
_atom_site_site_symmetry_order
_atom_site_calc_flag
_atom_site_refinement_flags_posn
_atom_site_refinement_flags_adp
_atom_site_refinement_flags_occupancy
_atom_site_disorder_assembly
_atom_site_disorder_group
O1 O 0.16208(8) 0.96955(17) 0.56585(11) 0.0679(4) Uani 1 1 d . . . . .
O2 O 0.36432(16) 0.6222(2) 0.42424(12) 0.1135(8) Uani 1 1 d . . . . .
O3 O 0.36140(10) 0.39529(16) 0.52973(10) 0.0712(4) Uani 1 1 d . . . . .
O4 O 0.34630(8) 0.50477(17) 0.76506(10) 0.0643(4) Uani 1 1 d . . . . .
O5 O 0.44134(6) 0.67956(15) 0.70871(9) 0.0522(3) Uani 1 1 d . . . . .
C1 C 0.20454(10) 0.9412(2) 0.66754(14) 0.0551(4) Uani 1 1 d . . . . .
C2 C 0.29374(9) 0.9780(2) 0.66038(13) 0.0496(4) Uani 1 1 d . . . . .
H2A H 0.300971 1.101157 0.642595 0.060 Uiso 1 1 calc R U . . .
H2B H 0.321218 0.956981 0.729431 0.060 Uiso 1 1 calc R U . . .
C3 C 0.33104(9) 0.86449(18) 0.57795(12) 0.0439(3) Uani 1 1 d . . . . .
H3A H 0.387557 0.891524 0.577575 0.053 Uiso 1 1 calc R U . . .
H3B H 0.306475 0.891862 0.507981 0.053 Uiso 1 1 calc R U . . .
C4 C 0.32063(8) 0.66738(17) 0.60051(11) 0.0397(3) Uani 1 1 d . . . . .
C5 C 0.23154(8) 0.62660(19) 0.60952(12) 0.0463(3) Uani 1 1 d . . . . .
H5A H 0.203270 0.643781 0.540583 0.056 Uiso 1 1 calc R U . . .
H5B H 0.225631 0.503973 0.629355 0.056 Uiso 1 1 calc R U . . .
C6 C 0.19378(9) 0.7437(2) 0.69201(12) 0.0506(4) Uani 1 1 d . . . . .
H6 H 0.223906 0.721630 0.760060 0.061 Uiso 1 1 calc R U . . .
C7 C 0.15843(18) 1.1445(3) 0.5273(3) 0.1055(10) Uani 1 1 d . . . . .
H7A H 0.131318 1.146200 0.457725 0.158 Uiso 1 1 calc R U . . .
H7B H 0.211642 1.189545 0.523207 0.158 Uiso 1 1 calc R U . . .
H7C H 0.129869 1.216493 0.574743 0.158 Uiso 1 1 calc R U . . .
C8 C 0.17182(14) 1.0566(3) 0.7540(2) 0.0865(7) Uani 1 1 d . . . . .
H8A H 0.184885 1.177620 0.741224 0.130 Uiso 1 1 calc R U . . .
H8B H 0.195156 1.021140 0.822317 0.130 Uiso 1 1 calc R U . . .
H8C H 0.114817 1.043590 0.752742 0.130 Uiso 1 1 calc R U . . .
C9 C 0.10812(11) 0.6872(3) 0.70708(17) 0.0687(5) Uani 1 1 d . . . . .
C10 C 0.05073(12) 0.6692(4) 0.6123(2) 0.0960(8) Uani 1 1 d . . . . .
H10A H 0.041808 0.782672 0.579909 0.144 Uiso 1 1 calc R U . . .
H10B H 0.001012 0.623155 0.634074 0.144 Uiso 1 1 calc R U . . .
H10C H 0.072364 0.590359 0.561949 0.144 Uiso 1 1 calc R U . . .
C11 C 0.08664(17) 0.6522(5) 0.8045(2) 0.1110(11) Uani 1 1 d . . . . .
H11A H 0.034764 0.615603 0.814786 0.133 Uiso 1 1 calc R U . . .
H11B H 0.123468 0.664255 0.862589 0.133 Uiso 1 1 calc R U . . .
C12 C 0.35126(9) 0.5625(2) 0.50804(11) 0.0471(4) Uani 1 1 d . . . . .
C13 C 0.38846(18) 0.2850(3) 0.44614(17) 0.0833(7) Uani 1 1 d . . . . .
H13A H 0.349454 0.285790 0.386828 0.125 Uiso 1 1 calc R U . . .
H13B H 0.395589 0.166707 0.472061 0.125 Uiso 1 1 calc R U . . .
H13C H 0.438368 0.329099 0.423810 0.125 Uiso 1 1 calc R U . . .
C14 C 0.36885(8) 0.60629(18) 0.70162(11) 0.0408(3) Uani 1 1 d . . . . .
C15 C 0.49294(11) 0.6291(3) 0.79974(15) 0.0672(5) Uani 1 1 d . . . . .
H15A H 0.505050 0.505728 0.795538 0.101 Uiso 1 1 calc R U . . .
H15B H 0.466547 0.651989 0.863791 0.101 Uiso 1 1 calc R U . . .
H15C H 0.541571 0.695979 0.800514 0.101 Uiso 1 1 calc R U . . .

loop_
_atom_site_aniso_label
_atom_site_aniso_U_11
_atom_site_aniso_U_22
_atom_site_aniso_U_33
_atom_site_aniso_U_23
_atom_site_aniso_U_13
_atom_site_aniso_U_12
O1 0.0621(7) 0.0541(7) 0.0835(9) 0.0041(6) -0.0257(6) 0.0052(5)
O2 0.229(2) 0.0618(9) 0.0544(8) 0.0078(7) 0.0473(11) 0.0081(11)
O3 0.1195(11) 0.0435(6) 0.0537(7) 0.0021(5) 0.0279(7) 0.0148(6)
O4 0.0695(8) 0.0661(8) 0.0565(7) 0.0255(6) -0.0031(5) -0.0076(6)
O5 0.0440(6) 0.0606(7) 0.0509(6) 0.0091(5) -0.0065(4) 0.0003(5)
C1 0.0477(8) 0.0520(9) 0.0639(10) -0.0093(7) -0.0088(7) 0.0076(7)
C2 0.0512(8) 0.0385(7) 0.0576(9) -0.0040(6) -0.0094(7) 0.0004(6)
C3 0.0484(7) 0.0368(7) 0.0454(7) 0.0057(5) -0.0049(6) -0.0037(5)
C4 0.0453(7) 0.0348(7) 0.0384(7) 0.0022(5) -0.0024(5) -0.0018(5)
C5 0.0464(8) 0.0420(7) 0.0497(8) 0.0000(6) -0.0033(6) -0.0074(6)
C6 0.0430(7) 0.0585(9) 0.0496(8) -0.0018(7) -0.0031(6) -0.0005(6)
C7 0.1080(19) 0.0629(13) 0.138(2) 0.0204(14) -0.0498(17) 0.0091(12)
C8 0.0686(12) 0.0843(15) 0.1066(18) -0.0345(13) 0.0067(12) 0.0151(11)
C9 0.0482(9) 0.0844(13) 0.0736(12) 0.0025(10) 0.0054(8) -0.0049(8)
C10 0.0478(10) 0.142(2) 0.0965(16) 0.0080(16) -0.0068(10) -0.0217(12)
C11 0.0753(15) 0.172(3) 0.0873(17) 0.0185(18) 0.0187(13) -0.0257(17)
C12 0.0602(9) 0.0423(8) 0.0386(7) 0.0030(6) 0.0025(6) -0.0035(6)
C13 0.137(2) 0.0545(11) 0.0620(11) -0.0057(9) 0.0310(12) 0.0197(12)
C14 0.0466(7) 0.0365(7) 0.0390(7) 0.0011(5) 0.0007(5) 0.0038(5)
C15 0.0577(10) 0.0793(13) 0.0618(10) 0.0070(9) -0.0190(8) 0.0088(9)

loop_
_atom_type_symbol
_atom_type_description
_atom_type_scat_dispersion_real
_atom_type_scat_dispersion_imag
_atom_type_scat_source
C C 0.0181 0.0091 'International Tables Vol C Tables 4.2.6.8 and 6.1.1.4'
H H 0.0000 0.0000 'International Tables Vol C Tables 4.2.6.8 and 6.1.1.4'
O O 0.0492 0.0322 'International Tables Vol C Tables 4.2.6.8 and 6.1.1.4'

loop_
_geom_angle_atom_site_label_1
_geom_angle_atom_site_label_2
_geom_angle_atom_site_label_3
_geom_angle
_geom_angle_site_symmetry_1
_geom_angle_site_symmetry_3
_geom_angle_publ_flag
C7 O1 C1 116.96(16) . . ?
C12 O3 C13 117.03(14) . . ?
C14 O5 C15 116.09(13) . . ?
O1 C1 C2 110.46(15) . . ?
O1 C1 C6 105.36(12) . . ?
O1 C1 C8 111.59(15) . . ?
C2 C1 C6 108.45(12) . . ?
C8 C1 C2 109.60(15) . . ?
C8 C1 C6 111.28(17) . . ?
C1 C2 H2A 109.1 . . ?
C1 C2 H2B 109.1 . . ?
H2A C2 H2B 107.8 . . ?
C3 C2 C1 112.65(12) . . ?
C3 C2 H2A 109.1 . . ?
C3 C2 H2B 109.1 . . ?
C2 C3 H3A 109.3 . . ?
C2 C3 H3B 109.3 . . ?
C2 C3 C4 111.77(12) . . ?
H3A C3 H3B 107.9 . . ?
C4 C3 H3A 109.3 . . ?
C4 C3 H3B 109.3 . . ?
C3 C4 C5 109.43(11) . . ?
C3 C4 C14 112.81(11) . . ?
C12 C4 C3 108.62(11) . . ?
C12 C4 C5 109.15(11) . . ?
C12 C4 C14 106.82(11) . . ?
C14 C4 C5 109.92(11) . . ?
C4 C5 H5A 109.1 . . ?
C4 C5 H5B 109.1 . . ?
H5A C5 H5B 107.9 . . ?
C6 C5 C4 112.27(12) . . ?
C6 C5 H5A 109.1 . . ?
C6 C5 H5B 109.1 . . ?
C1 C6 H6 106.3 . . ?
C5 C6 C1 111.65(13) . . ?
C5 C6 H6 106.3 . . ?
C9 C6 C1 114.96(14) . . ?
C9 C6 C5 110.79(14) . . ?
C9 C6 H6 106.3 . . ?
O1 C7 H7A 109.5 . . ?
O1 C7 H7B 109.5 . . ?
O1 C7 H7C 109.5 . . ?
H7A C7 H7B 109.5 . . ?
H7A C7 H7C 109.5 . . ?
H7B C7 H7C 109.5 . . ?
C1 C8 H8A 109.5 . . ?
C1 C8 H8B 109.5 . . ?
C1 C8 H8C 109.5 . . ?
H8A C8 H8B 109.5 . . ?
H8A C8 H8C 109.5 . . ?
H8B C8 H8C 109.5 . . ?
C10 C9 C6 119.48(17) . . ?
C11 C9 C6 119.1(2) . . ?
C11 C9 C10 121.4(2) . . ?
C9 C10 H10A 109.5 . . ?
C9 C10 H10B 109.5 . . ?
C9 C10 H10C 109.5 . . ?
H10A C10 H10B 109.5 . . ?
H10A C10 H10C 109.5 . . ?
H10B C10 H10C 109.5 . . ?
C9 C11 H11A 120.0 . . ?
C9 C11 H11B 120.0 . . ?
H11A C11 H11B 120.0 . . ?
O2 C12 O3 122.01(15) . . ?
O2 C12 C4 124.86(15) . . ?
O3 C12 C4 113.13(12) . . ?
O3 C13 H13A 109.5 . . ?
O3 C13 H13B 109.5 . . ?
O3 C13 H13C 109.5 . . ?
H13A C13 H13B 109.5 . . ?
H13A C13 H13C 109.5 . . ?
H13B C13 H13C 109.5 . . ?
O4 C14 O5 123.58(13) . . ?
O4 C14 C4 125.39(13) . . ?
O5 C14 C4 111.01(11) . . ?
O5 C15 H15A 109.5 . . ?
O5 C15 H15B 109.5 . . ?
O5 C15 H15C 109.5 . . ?
H15A C15 H15B 109.5 . . ?
H15A C15 H15C 109.5 . . ?
H15B C15 H15C 109.5 . . ?

loop_
_geom_bond_atom_site_label_1
_geom_bond_atom_site_label_2
_geom_bond_distance
_geom_bond_site_symmetry_2
_geom_bond_publ_flag
O1 C1 1.440(2) . ?
O1 C7 1.413(3) . ?
O2 C12 1.181(2) . ?
O3 C12 1.3063(19) . ?
O3 C13 1.440(2) . ?
O4 C14 1.1885(18) . ?
O5 C14 1.3344(18) . ?
O5 C15 1.4419(19) . ?
C1 C2 1.530(2) . ?
C1 C6 1.543(2) . ?
C1 C8 1.525(3) . ?
C2 H2A 0.9700 . ?
C2 H2B 0.9700 . ?
C2 C3 1.514(2) . ?
C3 H3A 0.9700 . ?
C3 H3B 0.9700 . ?
C3 C4 1.5343(18) . ?
C4 C5 1.537(2) . ?
C4 C12 1.526(2) . ?
C4 C14 1.5343(18) . ?
C5 H5A 0.9700 . ?
C5 H5B 0.9700 . ?
C5 C6 1.534(2) . ?
C6 H6 0.9800 . ?
C6 C9 1.523(2) . ?
C7 H7A 0.9600 . ?
C7 H7B 0.9600 . ?
C7 H7C 0.9600 . ?
C8 H8A 0.9600 . ?
C8 H8B 0.9600 . ?
C8 H8C 0.9600 . ?
C9 C10 1.489(3) . ?
C9 C11 1.327(3) . ?
C10 H10A 0.9600 . ?
C10 H10B 0.9600 . ?
C10 H10C 0.9600 . ?
C11 H11A 0.9300 . ?
C11 H11B 0.9300 . ?
C13 H13A 0.9600 . ?
C13 H13B 0.9600 . ?
C13 H13C 0.9600 . ?
C15 H15A 0.9600 . ?
C15 H15B 0.9600 . ?
C15 H15C 0.9600 . ?

loop_
_geom_torsion_atom_site_label_1
_geom_torsion_atom_site_label_2
_geom_torsion_atom_site_label_3
_geom_torsion_atom_site_label_4
_geom_torsion
_geom_torsion_site_symmetry_1
_geom_torsion_site_symmetry_2
_geom_torsion_site_symmetry_3
_geom_torsion_site_symmetry_4
_geom_torsion_publ_flag
O1 C1 C2 C3 -58.17(17) . . . . ?
O1 C1 C6 C5 62.73(16) . . . . ?
O1 C1 C6 C9 -64.57(18) . . . . ?
C1 C2 C3 C4 -57.93(16) . . . . ?
C1 C6 C9 C10 75.2(3) . . . . ?
C1 C6 C9 C11 -105.8(3) . . . . ?
C2 C1 C6 C5 -55.55(16) . . . . ?
C2 C1 C6 C9 177.15(14) . . . . ?
C2 C3 C4 C5 54.72(15) . . . . ?
C2 C3 C4 C12 173.80(11) . . . . ?
C2 C3 C4 C14 -67.98(15) . . . . ?
C3 C4 C5 C6 -54.35(15) . . . . ?
C3 C4 C12 O2 -14.8(2) . . . . ?
C3 C4 C12 O3 165.82(13) . . . . ?
C3 C4 C14 O4 140.09(16) . . . . ?
C3 C4 C14 O5 -41.26(16) . . . . ?
C4 C5 C6 C1 56.33(16) . . . . ?
C4 C5 C6 C9 -174.15(13) . . . . ?
C5 C4 C12 O2 104.4(2) . . . . ?
C5 C4 C12 O3 -74.93(16) . . . . ?
C5 C4 C14 O4 17.7(2) . . . . ?
C5 C4 C14 O5 -163.70(11) . . . . ?
C5 C6 C9 C10 -52.5(3) . . . . ?
C5 C6 C9 C11 126.5(3) . . . . ?
C6 C1 C2 C3 56.83(17) . . . . ?
C7 O1 C1 C2 -66.8(2) . . . . ?
C7 O1 C1 C6 176.3(2) . . . . ?
C7 O1 C1 C8 55.4(3) . . . . ?
C8 C1 C2 C3 178.49(16) . . . . ?
C8 C1 C6 C5 -176.17(14) . . . . ?
C8 C1 C6 C9 56.5(2) . . . . ?
C12 C4 C5 C6 -173.10(12) . . . . ?
C12 C4 C14 O4 -100.63(17) . . . . ?
C12 C4 C14 O5 78.01(14) . . . . ?
C13 O3 C12 O2 -0.8(3) . . . . ?
C13 O3 C12 C4 178.60(17) . . . . ?
C14 C4 C5 C6 70.06(15) . . . . ?
C14 C4 C12 O2 -136.8(2) . . . . ?
C14 C4 C12 O3 43.86(17) . . . . ?
C15 O5 C14 O4 -0.1(2) . . . . ?
C15 O5 C14 C4 -178.80(13) . . . . ?
